data_4330205
loop_
_publ_author_name
'Evgeny V. Tretyakov'
'Svyatoslav E. Tolstikov'
'Anastasiya O. Suvorova'
'Aleksey V. Polushkin'
'Galina V. Romanenko'
'Artem S. Bogomyakov'
'Sergey L. Veber'
'Matvey V. Fedin'
'Dmitry V. Stass'
'Edward Reijerse'
'Wolfgang Lubitz'
'Ekaterina M. Zueva'
'Victor I. Ovcharenko'

_publ_section_title
;
 Crucial Role of Paramagnetic Ligands for Magnetostructural Anomalies in
 "Breathing Crystals"
;
_journal_name_full 'Inorganic Chemistry'
_journal_page_first 9385
_journal_page_last 9394
_journal_paper_doi 10.1021/ic301149e
_journal_volume 51
_journal_year 2012
_chemical_formula_sum 'C22 H25 Cu F12 N3 O5'
_chemical_formula_weight 702.99
_chemical_name_systematic
; 
 ? 
;
_space_group_IT_number 2
_symmetry_cell_setting triclinic
_symmetry_space_group_name_Hall '-P 1'
_symmetry_space_group_name_H-M 'P -1'
_atom_sites_solution_hydrogens geom
_atom_sites_solution_primary direct
_atom_sites_solution_secondary difmap
_audit_creation_method SHELXL-97
_cell_angle_alpha 67.543(7)
_cell_angle_beta 76.307(7)
_cell_angle_gamma 89.829(7)
_cell_formula_units_Z 2
_cell_length_a 11.377(5)
_cell_length_b 12.012(5)
_cell_length_c 12.477(5)
_cell_measurement_reflns_used 2027
_cell_measurement_temperature 240(2)
_cell_measurement_theta_max 18.23
_cell_measurement_theta_min 2.24
_cell_volume 1523.7(11)
_computing_cell_refinement 'Bruker SAINT'
_computing_data_collection 'Bruker APEX2'
_computing_data_reduction 'Bruker SAINT'
_computing_molecular_graphics 'Bruker SHELXTL'
_computing_publication_material 'Bruker SHELXTL'
_computing_structure_refinement 'SHELXL-97 (Sheldrick, 1997)'
_computing_structure_solution 'SHELXS-97 (Sheldrick, 1990)'
_diffrn_ambient_temperature 240(2)
_diffrn_measured_fraction_theta_full 0.985
_diffrn_measured_fraction_theta_max 0.985
_diffrn_measurement_device_type 'Bruker APEX-II CCD'
_diffrn_measurement_method '\f and \w scans'
_diffrn_radiation_monochromator graphite
_diffrn_radiation_source 'fine-focus sealed tube'
_diffrn_radiation_type MoK\a
_diffrn_radiation_wavelength 0.71073
_diffrn_reflns_av_R_equivalents 0.1639
_diffrn_reflns_av_sigmaI/netI 0.2368
_diffrn_reflns_limit_h_max 14
_diffrn_reflns_limit_h_min -15
_diffrn_reflns_limit_k_max 15
_diffrn_reflns_limit_k_min -15
_diffrn_reflns_limit_l_max 16
_diffrn_reflns_limit_l_min -16
_diffrn_reflns_number 25950
_diffrn_reflns_theta_full 28.03
_diffrn_reflns_theta_max 28.03
_diffrn_reflns_theta_min 1.83
_diffrn_standards_number 0
_exptl_absorpt_coefficient_mu 0.825
_exptl_absorpt_correction_T_max 0.5659
_exptl_absorpt_correction_T_min 0.3949
_exptl_absorpt_correction_type multi-scan
_exptl_crystal_colour purple
_exptl_crystal_density_diffrn 1.532
_exptl_crystal_description plate
_exptl_crystal_F_000 710
_exptl_crystal_size_max 0.16
_exptl_crystal_size_mid 0.10
_exptl_crystal_size_min 0.005
_refine_diff_density_max 1.058
_refine_diff_density_min -0.428
_refine_diff_density_rms 0.095
_refine_ls_extinction_coef 0.0092(14)
_refine_ls_extinction_expression Fc^*^=kFc[1+0.001xFc^2^\l^3^/sin(2\q)]^-1/4^
_refine_ls_extinction_method SHELXL
_refine_ls_goodness_of_fit_ref 0.787
_refine_ls_hydrogen_treatment constr
_refine_ls_matrix_type full
_refine_ls_number_parameters 491
_refine_ls_number_reflns 7260
_refine_ls_number_restraints 3
_refine_ls_restrained_S_all 0.788
_refine_ls_R_factor_all 0.2036
_refine_ls_R_factor_gt 0.0642
_refine_ls_shift/su_max 0.000
_refine_ls_shift/su_mean 0.000
_refine_ls_structure_factor_coef Fsqd
_refine_ls_weighting_details 'calc w=1/[\s^2^(Fo^2^)+(0.0790P)^2^+0.0000P] where P=(Fo^2^+2Fc^2^)/3'
_refine_ls_weighting_scheme calc
_refine_ls_wR_factor_gt 0.1527
_refine_ls_wR_factor_ref 0.1906
_reflns_number_gt 2289
_reflns_number_total 7260
_reflns_threshold_expression >2sigma(I)
_cod_data_source_file ic301149e_si_002_21.cif
_cod_data_source_block 647s
_cod_original_cell_volume 1523.8(11)
_cod_database_code 4330205

loop_
_symmetry_equiv_pos_as_xyz
'x, y, z'
'-x, -y, -z'

loop_
_atom_site_label
_atom_site_type_symbol
_atom_site_fract_x
_atom_site_fract_y
_atom_site_fract_z
_atom_site_U_iso_or_equiv
_atom_site_adp_type
_atom_site_occupancy
_atom_site_symmetry_multiplicity
_atom_site_calc_flag
_atom_site_refinement_flags
Cu1 Cu 0.0000 0.0000 0.0000 0.0507(3) Uani 1 2 d S
O1 O -0.1645(3) -0.0079(3) 0.0931(3) 0.0587(11) Uani 1 1 d .
C1 C -0.3328(7) 0.0193(10) 0.2243(10) 0.086(2) Uani 1 1 d .
F1 F -0.383(3) 0.105(3) 0.143(3) 0.188(16) Uani 0.50 1 d P
F2 F -0.385(2) 0.047(3) 0.144(2) 0.138(10) Uani 0.50 1 d P
F3 F -0.3678(4) 0.0574(7) 0.3075(6) 0.153(2) Uani 1 1 d .
F1A F -0.3887(19) -0.087(3) 0.249(2) 0.112(10) Uani 0.50 1 d P
F3A F -0.371(2) -0.093(2) 0.296(2) 0.143(11) Uani 0.50 1 d P
C2 C -0.1933(5) 0.0244(5) 0.1740(6) 0.0488(14) Uani 1 1 d .
C3 C -0.1209(6) 0.0620(5) 0.2323(5) 0.0677(18) Uani 1 1 d .
H3A H -0.1579 0.0846 0.2958 0.081 Uiso 1 1 calc R
C4 C 0.0050(6) 0.0666(5) 0.1980(5) 0.0553(15) Uani 1 1 d .
C5 C 0.0812(8) 0.1101(12) 0.2626(9) 0.086(2) Uani 1 1 d .
F4 F 0.154(2) 0.037(2) 0.297(3) 0.128(8) Uani 0.50 1 d P
F4A F 0.153(3) 0.2142(16) 0.1945(19) 0.129(10) Uani 0.50 1 d P
F5 F 0.012(3) 0.122(3) 0.361(3) 0.155(14) Uani 0.50 1 d P
F5A F 0.029(3) 0.182(3) 0.309(3) 0.120(10) Uani 0.50 1 d P
F6 F 0.106(3) 0.020(3) 0.356(2) 0.180(14) Uani 0.50 1 d P
F6A F 0.175(2) 0.164(3) 0.192(2) 0.192(16) Uani 0.50 1 d P
O2 O 0.0672(3) 0.0355(3) 0.1192(3) 0.0602(11) Uani 1 1 d .
Cu2 Cu -0.5000 -0.5000 0.5000 0.0488(3) Uani 1 2 d S
O3 O -0.5986(3) -0.3617(3) 0.4675(3) 0.0545(10) Uani 1 1 d .
C6 C -0.6757(7) -0.1814(8) 0.4618(9) 0.076(2) Uani 1 1 d .
F7 F -0.798(2) -0.241(3) 0.538(2) 0.108(7) Uani 0.50 1 d P
F8 F -0.676(2) -0.148(2) 0.334(2) 0.081(5) Uani 0.50 1 d P
F9 F -0.672(3) -0.094(3) 0.492(3) 0.119(11) Uani 0.50 1 d P
F7A F -0.779(3) -0.206(3) 0.514(3) 0.133(10) Uani 0.50 1 d P
F8A F -0.681(3) -0.155(3) 0.368(3) 0.119(11) Uani 0.50 1 d P
F9A F -0.633(3) -0.068(2) 0.457(3) 0.096(7) Uani 0.50 1 d P
C7 C -0.5884(5) -0.2747(6) 0.4997(5) 0.0531(15) Uani 1 1 d .
C8 C -0.5099(5) -0.2593(6) 0.5630(5) 0.0607(16) Uani 1 1 d .
H8A H -0.5122 -0.1899 0.5807 0.073 Uiso 1 1 calc R
C9 C -0.4276(5) -0.3415(6) 0.6019(5) 0.0548(16) Uani 1 1 d .
C10 C -0.3459(8) -0.3112(10) 0.6709(9) 0.081(2) Uani 1 1 d .
F10 F -0.392(4) -0.249(3) 0.729(3) 0.107(11) Uani 0.50 1 d P
F11 F -0.2343(15) -0.304(2) 0.6167(19) 0.088(5) Uani 0.50 1 d P
F12 F -0.359(3) -0.402(2) 0.7793(17) 0.148(15) Uani 0.50 1 d P
F10A F -0.364(3) -0.208(3) 0.683(3) 0.127(13) Uani 0.50 1 d P
F11A F -0.243(2) -0.248(3) 0.590(3) 0.232(17) Uani 0.50 1 d P
F12A F -0.316(3) -0.404(2) 0.744(3) 0.159(15) Uani 0.50 1 d P
O4 O -0.4095(3) -0.4386(3) 0.5870(3) 0.0522(10) Uani 1 1 d .
O1R O 0.0146(3) -0.2028(4) 0.0751(3) 0.0626(11) Uani 1 1 d .
N2R N -0.0294(4) -0.2793(4) 0.1857(4) 0.0579(13) Uani 1 1 d .
C3R C 0.0529(5) -0.3247(6) 0.2680(6) 0.0671(18) Uani 1 1 d .
C4R C 0.0455(6) -0.4629(6) 0.3134(6) 0.094(2) Uani 1 1 d .
H4RA H 0.0710 -0.4864 0.2458 0.141 Uiso 1 1 calc R
H4RB H -0.0375 -0.4966 0.3565 0.141 Uiso 1 1 calc R
H4RC H 0.0985 -0.4932 0.3667 0.141 Uiso 1 1 calc R
C5R C 0.1829(5) -0.2683(7) 0.1938(6) 0.094(2) Uani 1 1 d .
H5RA H 0.1860 -0.1809 0.1660 0.141 Uiso 1 1 calc R
H5RB H 0.2050 -0.2910 0.1254 0.141 Uiso 1 1 calc R
H5RC H 0.2393 -0.2977 0.2435 0.141 Uiso 1 1 calc R
C6R C 0.0136(6) -0.2796(6) 0.3699(6) 0.089(2) Uani 1 1 d .
H6RA H 0.0214 -0.1918 0.3365 0.134 Uiso 1 1 calc R
H6RB H 0.0650 -0.3088 0.4249 0.134 Uiso 1 1 calc R
H6RC H -0.0703 -0.3097 0.4126 0.134 Uiso 1 1 calc R
C7R C -0.1552(5) -0.3128(5) 0.2202(5) 0.0531(15) Uani 1 1 d .
C8R C -0.2328(5) -0.3886(5) 0.3311(5) 0.0605(16) Uani 1 1 d .
H8RA H -0.2071 -0.4307 0.4010 0.073 Uiso 1 1 calc R
N9R N -0.3455(4) -0.3924(4) 0.3237(5) 0.0606(13) Uani 1 1 d .
N10R N -0.3431(4) -0.3225(4) 0.2086(5) 0.0572(13) Uani 1 1 d .
C11R C -0.4568(5) -0.3068(6) 0.1693(6) 0.080(2) Uani 1 1 d .
H11A H -0.4991 -0.3871 0.1943 0.097 Uiso 1 1 calc R
H11B H -0.5090 -0.2633 0.2114 0.097 Uiso 1 1 calc R
C13R C -0.4437(8) -0.2461(15) 0.0486(10) 0.282(10) Uani 1 1 d .
H13A H -0.5231 -0.2400 0.0321 0.423 Uiso 1 1 calc R
H13B H -0.3949 -0.2896 0.0057 0.423 Uiso 1 1 calc R
H13C H -0.4038 -0.1655 0.0227 0.423 Uiso 1 1 calc R
C12R C -0.2303(5) -0.2729(5) 0.1453(5) 0.0523(15) Uani 1 1 d .
H12A H -0.2069 -0.2201 0.0640 0.063 Uiso 1 1 calc R
C1S C -0.2663(16) -0.5912(13) 0.1194(16) 0.293(11) Uani 1 1 d D
H1SA H -0.3028 -0.6471 0.0946 0.440 Uiso 1 1 calc R
H1SB H -0.2934 -0.5117 0.0844 0.440 Uiso 1 1 calc R
H1SC H -0.2904 -0.6196 0.2061 0.440 Uiso 1 1 calc R
C2S C -0.1307(19) -0.5836(19) 0.0777(17) 0.38(2) Uani 1 1 d D
H2SA H -0.1001 -0.6111 0.1498 0.454 Uiso 1 1 calc R
H2SB H -0.1126 -0.6437 0.0421 0.454 Uiso 1 1 calc R
C3S C -0.0593(14) -0.4751(15) -0.004(3) 0.54(4) Uani 1 1 d D
H3SA H -0.0712 -0.4091 0.0242 0.644 Uiso 1 1 calc R
H3SB H -0.0719 -0.4492 -0.0847 0.644 Uiso 1 1 calc R

loop_
_atom_site_aniso_label
_atom_site_aniso_U_11
_atom_site_aniso_U_22
_atom_site_aniso_U_33
_atom_site_aniso_U_23
_atom_site_aniso_U_13
_atom_site_aniso_U_12
Cu1 0.0431(6) 0.0607(7) 0.0479(6) -0.0226(5) -0.0086(4) -0.0035(5)
O1 0.051(2) 0.059(3) 0.060(3) -0.022(2) -0.0053(19) 0.0030(19)
C1 0.060(5) 0.106(8) 0.091(7) -0.054(6) 0.007(5) 0.003(5)
F1 0.085(10) 0.17(2) 0.22(2) 0.001(14) -0.004(11) 0.076(12)
F2 0.069(8) 0.25(3) 0.098(12) -0.056(17) -0.041(8) 0.074(15)
F3 0.076(3) 0.227(7) 0.211(6) -0.168(6) 0.004(3) 0.006(3)
F1A 0.052(6) 0.142(19) 0.18(2) -0.12(2) 0.007(9) -0.009(8)
F3A 0.090(12) 0.114(15) 0.152(18) -0.014(12) 0.041(11) -0.042(9)
C2 0.045(3) 0.034(3) 0.068(4) -0.019(3) -0.016(3) 0.001(3)
C3 0.071(4) 0.074(5) 0.059(4) -0.036(4) -0.002(3) 0.011(4)
C4 0.066(4) 0.055(4) 0.050(4) -0.021(3) -0.024(3) 0.008(3)
C5 0.068(6) 0.110(8) 0.098(8) -0.056(7) -0.024(5) 0.010(6)
F4 0.146(15) 0.122(15) 0.19(2) -0.084(17) -0.135(18) 0.059(12)
F4A 0.21(2) 0.073(8) 0.125(14) -0.032(8) -0.097(16) -0.036(9)
F5 0.115(12) 0.28(4) 0.14(2) -0.17(3) -0.031(15) 0.01(2)
F5A 0.108(18) 0.152(17) 0.16(3) -0.109(17) -0.07(2) 0.022(13)
F6 0.28(3) 0.192(19) 0.101(13) -0.054(13) -0.120(17) 0.060(19)
F6A 0.141(14) 0.29(3) 0.18(2) -0.18(2) 0.043(13) -0.14(2)
O2 0.054(2) 0.070(3) 0.056(2) -0.024(2) -0.016(2) 0.007(2)
Cu2 0.0413(5) 0.0508(7) 0.0609(7) -0.0265(5) -0.0172(5) -0.0016(5)
O3 0.047(2) 0.060(3) 0.066(2) -0.032(2) -0.0196(18) 0.0043(19)
C6 0.080(6) 0.083(6) 0.088(6) -0.047(6) -0.040(5) 0.019(5)
F7 0.054(10) 0.14(2) 0.130(14) -0.065(17) -0.015(11) 0.025(11)
F8 0.110(9) 0.101(9) 0.059(11) -0.039(7) -0.055(7) 0.030(8)
F9 0.13(2) 0.120(19) 0.18(2) -0.11(2) -0.10(2) 0.057(16)
F7A 0.042(9) 0.102(13) 0.171(16) 0.010(9) 0.019(8) 0.013(8)
F8A 0.177(16) 0.150(15) 0.089(19) -0.078(13) -0.090(12) 0.123(14)
F9A 0.083(11) 0.056(8) 0.164(14) -0.046(8) -0.051(9) 0.029(7)
C7 0.044(3) 0.063(4) 0.060(4) -0.030(3) -0.017(3) 0.009(3)
C8 0.048(3) 0.076(4) 0.084(4) -0.053(4) -0.027(3) 0.017(3)
C9 0.044(3) 0.068(4) 0.059(4) -0.032(4) -0.013(3) -0.007(3)
C10 0.063(5) 0.105(8) 0.104(7) -0.058(7) -0.047(5) 0.019(5)
F10 0.120(14) 0.15(3) 0.125(14) -0.110(19) -0.071(10) 0.056(17)
F11 0.046(8) 0.140(12) 0.122(12) -0.088(11) -0.039(8) 0.013(8)
F12 0.186(19) 0.18(3) 0.057(7) -0.013(11) -0.057(9) -0.05(2)
F10A 0.13(2) 0.091(15) 0.25(4) -0.12(2) -0.13(3) 0.046(12)
F11A 0.097(18) 0.34(4) 0.26(2) -0.14(3) -0.002(15) -0.11(2)
F12A 0.23(3) 0.15(3) 0.23(4) -0.15(3) -0.20(3) 0.11(2)
O4 0.050(2) 0.055(3) 0.060(2) -0.028(2) -0.0216(18) 0.0025(19)
O1R 0.048(2) 0.079(3) 0.055(3) -0.024(2) -0.0063(19) -0.003(2)
N2R 0.042(3) 0.072(4) 0.067(3) -0.035(3) -0.014(3) 0.007(3)
C3R 0.045(3) 0.087(5) 0.070(4) -0.026(4) -0.025(3) 0.004(3)
C4R 0.078(5) 0.100(6) 0.099(6) -0.024(5) -0.039(4) 0.035(4)
C5R 0.040(4) 0.139(7) 0.091(5) -0.034(5) -0.015(3) -0.002(4)
C6R 0.082(5) 0.115(6) 0.077(5) -0.039(5) -0.031(4) -0.007(4)
C7R 0.040(3) 0.064(4) 0.061(4) -0.027(3) -0.019(3) 0.009(3)
C8R 0.046(3) 0.065(4) 0.065(4) -0.016(3) -0.017(3) 0.000(3)
N9R 0.045(3) 0.071(4) 0.064(3) -0.020(3) -0.021(2) 0.000(2)
N10R 0.044(3) 0.064(3) 0.073(4) -0.030(3) -0.027(2) 0.007(2)
C11R 0.056(4) 0.096(5) 0.086(5) -0.019(4) -0.041(4) 0.003(4)
C13R 0.086(7) 0.57(3) 0.114(9) -0.029(13) -0.073(7) 0.041(11)
C12R 0.046(3) 0.054(4) 0.057(4) -0.020(3) -0.016(3) 0.003(3)
C1S 0.43(3) 0.151(14) 0.261(19) -0.115(13) 0.034(19) 0.058(16)
C2S 0.59(5) 0.34(4) 0.20(2) -0.15(2) -0.02(2) 0.27(4)
C3S 1.29(12) 0.133(18) 0.156(17) -0.047(15) -0.14(4) 0.26(3)

loop_
_atom_type_symbol
_atom_type_description
_atom_type_scat_dispersion_real
_atom_type_scat_dispersion_imag
_atom_type_scat_source
C C 0.0033 0.0016 'International Tables Vol C Tables 4.2.6.8 and 6.1.1.4'
H H 0.0000 0.0000 'International Tables Vol C Tables 4.2.6.8 and 6.1.1.4'
N N 0.0061 0.0033 'International Tables Vol C Tables 4.2.6.8 and 6.1.1.4'
O O 0.0106 0.0060 'International Tables Vol C Tables 4.2.6.8 and 6.1.1.4'
F F 0.0171 0.0103 'International Tables Vol C Tables 4.2.6.8 and 6.1.1.4'
Cu Cu 0.3201 1.2651 'International Tables Vol C Tables 4.2.6.8 and 6.1.1.4'

loop_
_geom_angle_atom_site_label_1
_geom_angle_atom_site_label_2
_geom_angle_atom_site_label_3
_geom_angle
_geom_angle_site_symmetry_1
_geom_angle_site_symmetry_3
O1 Cu1 O1 180.0(2) . 2
O1 Cu1 O2 90.88(16) . .
O1 Cu1 O2 89.12(16) 2 .
O1 Cu1 O2 89.12(16) . 2
O1 Cu1 O2 90.88(16) 2 2
O2 Cu1 O2 180.0 . 2
O1 Cu1 O1R 83.97(14) . 2
O1 Cu1 O1R 96.03(14) 2 2
O2 Cu1 O1R 83.35(14) . 2
O2 Cu1 O1R 96.65(14) 2 2
O1 Cu1 O1R 96.03(14) . .
O1 Cu1 O1R 83.97(14) 2 .
O2 Cu1 O1R 96.65(15) . .
O2 Cu1 O1R 83.35(15) 2 .
O1R Cu1 O1R 180.0 2 .
C2 O1 Cu1 125.7(4) . .
F2 C1 F3 118.6(15) . .
F2 C1 F3A 107(2) . .
F3 C1 F3A 93.2(14) . .
F2 C1 F1A 80(2) . .
F3 C1 F1A 112.8(12) . .
F3A C1 F1A 28(2) . .
F2 C1 F1 30(2) . .
F3 C1 F1 96.0(15) . .
F3A C1 F1 131(2) . .
F1A C1 F1 107(2) . .
F2 C1 C2 111.3(13) . .
F3 C1 C2 116.8(8) . .
F3A C1 C2 107.2(14) . .
F1A C1 C2 111.8(12) . .
F1 C1 C2 110.9(16) . .
F2 F1 C1 63(3) . .
F1 F2 C1 88(4) . .
F1 F2 F1A 134(5) . .
C1 F2 F1A 52.8(14) . .
F3A F1A C1 75(4) . .
F3A F1A F2 121(5) . .
C1 F1A F2 47.3(13) . .
F1A F3A C1 77(5) . .
O1 C2 C3 129.7(5) . .
O1 C2 C1 114.6(6) . .
C3 C2 C1 115.7(6) . .
C4 C3 C2 121.1(5) . .
C4 C3 H3A 119.5 . .
C2 C3 H3A 119.5 . .
O2 C4 C3 127.2(6) . .
O2 C4 C5 113.3(6) . .
C3 C4 C5 119.5(6) . .
F6A C5 F4 79.5(18) . .
F6A C5 F5A 107(2) . .
F4 C5 F5A 129.1(18) . .
F6A C5 F6 109(2) . .
F4 C5 F6 33.9(18) . .
F5A C5 F6 104(2) . .
F6A C5 F5 132.4(19) . .
F4 C5 F5 107(2) . .
F5A C5 F5 33(2) . .
F6 C5 F5 74.8(18) . .
F6A C5 F4A 29(2) . .
F4 C5 F4A 103.4(17) . .
F5A C5 F4A 78.9(18) . .
F6 C5 F4A 125.2(18) . .
F5 C5 F4A 108.5(19) . .
F6A C5 C4 109.4(13) . .
F4 C5 C4 110.6(12) . .
F5A C5 C4 113.8(16) . .
F6 C5 C4 113.1(16) . .
F5 C5 C4 111.8(16) . .
F4A C5 C4 115.2(10) . .
F6 F4 C5 81(4) . .
F6 F4 F6A 124(5) . .
C5 F4 F6A 49.5(12) . .
F6A F4A C5 63(3) . .
F6A F4A F5A 111(4) . .
C5 F4A F5A 49.1(13) . .
F5A F5 C5 69(5) . .
F5A F5 F6 116(6) . .
C5 F5 F6 52.6(16) . .
F5 F5A C5 77(5) . .
F5 F5A F4A 124(7) . .
C5 F5A F4A 52.0(15) . .
F4 F6 C5 65(3) . .
F4 F6 F5 115(5) . .
C5 F6 F5 52.7(17) . .
F4A F6A C5 87(4) . .
F4A F6A F4 127(4) . .
C5 F6A F4 51.0(13) . .
C4 O2 Cu1 123.6(4) . .
O3 Cu2 O3 180.0 2_446 .
O3 Cu2 O4 87.36(15) 2_446 .
O3 Cu2 O4 92.64(15) . .
O3 Cu2 O4 92.64(15) 2_446 2_446
O3 Cu2 O4 87.36(15) . 2_446
O4 Cu2 O4 180.000(2) . 2_446
O3 Cu2 N9R 91.34(16) 2_446 2_446
O3 Cu2 N9R 88.66(16) . 2_446
O4 Cu2 N9R 92.63(15) . 2_446
O4 Cu2 N9R 87.37(15) 2_446 2_446
O3 Cu2 N9R 88.66(16) 2_446 .
O3 Cu2 N9R 91.33(16) . .
O4 Cu2 N9R 87.37(15) . .
O4 Cu2 N9R 92.63(15) 2_446 .
N9R Cu2 N9R 180.0 2_446 .
C7 O3 Cu2 124.5(4) . .
F8A C6 F7A 102(2) . .
F8A C6 F9 113(2) . .
F7A C6 F9 90(2) . .
F8A C6 F9A 100(2) . .
F7A C6 F9A 110(2) . .
F9 C6 F9A 22(2) . .
F8A C6 F7 106(2) . .
F7A C6 F7 13(3) . .
F9 C6 F7 99.1(18) . .
F9A C6 F7 120.3(17) . .
F8A C6 F8 3(2) . .
F7A C6 F8 104(2) . .
F9 C6 F8 114.7(19) . .
F9A C6 F8 100.7(18) . .
F7 C6 F8 108.3(14) . .
F8A C6 C7 114.5(15) . .
F7A C6 C7 118.2(17) . .
F9 C6 C7 116.3(15) . .
F9A C6 C7 110.7(13) . .
F7 C6 C7 105.3(14) . .
F8 C6 C7 111.6(13) . .
F9A F9 C6 98(7) . .
F9A F9 F7A 137(7) . .
C6 F9 F7A 43.3(15) . .
C6 F7A F9 46.9(16) . .
C6 F7A F8A 37.7(13) . .
F9 F7A F8A 68.8(17) . .
C6 F8A F7A 40.6(15) . .
F9 F9A C6 60(6) . .
O3 C7 C8 127.6(6) . .
O3 C7 C6 112.7(5) . .
C8 C7 C6 119.8(6) . .
C7 C8 C9 123.2(6) . .
C7 C8 H8A 118.4 . .
C9 C8 H8A 118.4 . .
O4 C9 C8 128.4(5) . .
O4 C9 C10 114.6(7) . .
C8 C9 C10 117.0(7) . .
F12A C10 F10 106(2) . .
F12A C10 F11 80.8(19) . .
F10 C10 F11 126.3(19) . .
F12A C10 F10A 127(2) . .
F10 C10 F10A 27(2) . .
F11 C10 F10A 107(2) . .
F12A C10 F12 26(2) . .
F10 C10 F12 85(2) . .
F11 C10 F12 105.2(16) . .
F10A C10 F12 110.0(19) . .
F12A C10 F11A 107(2) . .
F10 C10 F11A 108(2) . .
F11 C10 F11A 28.3(19) . .
F10A C10 F11A 83(2) . .
F12 C10 F11A 129.1(19) . .
F12A C10 C9 112.3(13) . .
F10 C10 C9 114.9(19) . .
F11 C10 C9 110.2(10) . .
F10A C10 C9 113.5(19) . .
F12 C10 C9 110.3(14) . .
F11A C10 C9 107.8(14) . .
F10A F10 C10 81(6) . .
F10A F10 F12 126(8) . .
C10 F10 F12 49.6(16) . .
F11A F11 C10 83(4) . .
F11A F11 F12A 128(4) . .
C10 F11 F12A 48.9(12) . .
F12A F12 C10 68(4) . .
F12A F12 F10 106(5) . .
C10 F12 F10 45.4(13) . .
F10 F10A C10 72(6) . .
F10 F10A F11A 116(8) . .
C10 F10A F11A 49.4(17) . .
F11 F11A C10 69(4) . .
F11 F11A F10A 110(5) . .
C10 F11A F10A 47.3(14) . .
F12 F12A C10 86(5) . .
F12 F12A F11 133(5) . .
C10 F12A F11 50.3(14) . .
C9 O4 Cu2 123.6(4) . .
N2R O1R Cu1 126.9(3) . .
O1R N2R C7R 115.9(5) . .
O1R N2R C3R 120.1(4) . .
C7R N2R C3R 123.9(5) . .
N2R C3R C4R 108.8(5) . .
N2R C3R C6R 108.1(5) . .
C4R C3R C6R 112.8(6) . .
N2R C3R C5R 107.0(5) . .
C4R C3R C5R 110.6(6) . .
C6R C3R C5R 109.4(5) . .
C3R C4R H4RA 109.5 . .
C3R C4R H4RB 109.5 . .
H4RA C4R H4RB 109.5 . .
C3R C4R H4RC 109.5 . .
H4RA C4R H4RC 109.5 . .
H4RB C4R H4RC 109.5 . .
C3R C5R H5RA 109.5 . .
C3R C5R H5RB 109.5 . .
H5RA C5R H5RB 109.5 . .
C3R C5R H5RC 109.5 . .
H5RA C5R H5RC 109.5 . .
H5RB C5R H5RC 109.5 . .
C3R C6R H6RA 109.5 . .
C3R C6R H6RB 109.5 . .
H6RA C6R H6RB 109.5 . .
C3R C6R H6RC 109.5 . .
H6RA C6R H6RC 109.5 . .
H6RB C6R H6RC 109.5 . .
C12R C7R N2R 124.2(5) . .
C12R C7R C8R 104.4(5) . .
N2R C7R C8R 131.4(5) . .
N9R C8R C7R 110.8(5) . .
N9R C8R H8RA 124.6 . .
C7R C8R H8RA 124.6 . .
C8R N9R N10R 106.0(5) . .
C8R N9R Cu2 118.8(4) . .
N10R N9R Cu2 135.1(3) . .
C12R N10R N9R 111.0(4) . .
C12R N10R C11R 128.9(5) . .
N9R N10R C11R 120.1(5) . .
C13R C11R N10R 115.7(6) . .
C13R C11R H11A 108.3 . .
N10R C11R H11A 108.3 . .
C13R C11R H11B 108.3 . .
N10R C11R H11B 108.3 . .
H11A C11R H11B 107.4 . .
C11R C13R H13A 109.5 . .
C11R C13R H13B 109.5 . .
H13A C13R H13B 109.5 . .
C11R C13R H13C 109.5 . .
H13A C13R H13C 109.5 . .
H13B C13R H13C 109.5 . .
N10R C12R C7R 107.7(5) . .
N10R C12R H12A 126.2 . .
C7R C12R H12A 126.2 . .
C2S C1S H1SA 109.5 . .
C2S C1S H1SB 109.5 . .
H1SA C1S H1SB 109.5 . .
C2S C1S H1SC 109.5 . .
H1SA C1S H1SC 109.5 . .
H1SB C1S H1SC 109.5 . .
C3S C2S C1S 122.6(16) . .
C3S C2S H2SA 106.7 . .
C1S C2S H2SA 106.7 . .
C3S C2S H2SB 106.7 . .
C1S C2S H2SB 106.7 . .
H2SA C2S H2SB 106.6 . .
C2S C3S C3S 95.4(17) . 2_545
C2S C3S H3SA 112.7 . .
C3S C3S H3SA 112.7 2_545 .
C2S C3S H3SB 112.7 . .
C3S C3S H3SB 112.7 2_545 .
H3SA C3S H3SB 110.2 . .

loop_
_geom_bond_atom_site_label_1
_geom_bond_atom_site_label_2
_geom_bond_distance
_geom_bond_site_symmetry_2
Cu1 O1 1.937(4) .
Cu1 O1 1.937(4) 2
Cu1 O2 2.000(4) .
Cu1 O2 2.000(4) 2
Cu1 O1R 2.273(4) 2
Cu1 O1R 2.273(4) .
O1 C2 1.191(6) .
C1 F2 1.22(2) .
C1 F3 1.270(9) .
C1 F3A 1.31(3) .
C1 F1A 1.32(2) .
C1 F1 1.37(3) .
C1 C2 1.555(8) .
F1 F2 0.68(5) .
F2 F1A 1.63(4) .
F1A F3A 0.64(5) .
C2 C3 1.397(8) .
C3 C4 1.389(8) .
C3 H3A 0.9400 .
C4 O2 1.248(6) .
C4 C5 1.527(9) .
C5 F6A 1.21(2) .
C5 F4 1.23(2) .
C5 F5A 1.29(4) .
C5 F6 1.34(3) .
C5 F5 1.35(4) .
C5 F4A 1.35(2) .
F4 F6 0.76(4) .
F4 F6A 1.56(3) .
F4A F6A 0.66(4) .
F4A F5A 1.68(4) .
F5 F5A 0.75(5) .
F5 F6 1.63(5) .
Cu2 O3 1.968(4) 2_446
Cu2 O3 1.968(4) .
Cu2 O4 1.982(3) .
Cu2 O4 1.982(3) 2_446
Cu2 N9R 2.369(5) 2_446
Cu2 N9R 2.369(5) .
O3 C7 1.269(6) .
C6 F8A 1.10(3) .
C6 F7A 1.17(3) .
C6 F9 1.25(3) .
C6 F9A 1.42(3) .
C6 F7 1.49(3) .
C6 F8 1.49(3) .
C6 C7 1.509(9) .
F9 F9A 0.53(5) .
F9 F7A 1.71(4) .
F7A F8A 1.76(4) .
C7 C8 1.378(7) .
C8 C9 1.390(7) .
C8 H8A 0.9400 .
C9 O4 1.258(6) .
C9 C10 1.536(8) .
C10 F12A 1.25(2) .
C10 F10 1.26(3) .
C10 F11 1.27(2) .
C10 F10A 1.31(4) .
C10 F12 1.35(2) .
C10 F11A 1.35(3) .
F10 F10A 0.61(5) .
F10 F12 1.76(5) .
F11 F11A 0.65(5) .
F11 F12A 1.64(4) .
F12 F12A 0.59(5) .
F10A F11A 1.77(5) .
O1R N2R 1.306(5) .
N2R C7R 1.405(6) .
N2R C3R 1.501(7) .
C3R C4R 1.531(9) .
C3R C6R 1.538(8) .
C3R C5R 1.544(7) .
C4R H4RA 0.9700 .
C4R H4RB 0.9700 .
C4R H4RC 0.9700 .
C5R H5RA 0.9700 .
C5R H5RB 0.9700 .
C5R H5RC 0.9700 .
C6R H6RA 0.9700 .
C6R H6RB 0.9700 .
C6R H6RC 0.9700 .
C7R C12R 1.366(7) .
C7R C8R 1.410(7) .
C8R N9R 1.310(6) .
C8R H8RA 0.9400 .
N9R N10R 1.353(6) .
N10R C12R 1.338(6) .
N10R C11R 1.475(7) .
C11R C13R 1.370(10) .
C11R H11A 0.9800 .
C11R H11B 0.9800 .
C13R H13A 0.9700 .
C13R H13B 0.9700 .
C13R H13C 0.9700 .
C12R H12A 0.9400 .
C1S C2S 1.497(16) .
C1S H1SA 0.9700 .
C1S H1SB 0.9700 .
C1S H1SC 0.9700 .
C2S C3S 1.413(17) .
C2S H2SA 0.9800 .
C2S H2SB 0.9800 .
C3S C3S 1.48(2) 2_545
C3S H3SA 0.9800 .
C3S H3SB 0.9800 .
